data_7214915
loop_
_publ_author_name
'Jin, Juan'
'Bai, Fu-Quan'
'Li, Guang-Hua'
'Jia, Ming-Jun'
'Zhao, Jin-Jing'
'Jia, Hong-Li'
'Yu, Jie-Hui'
'Xu, Ji-Qing'

_publ_section_title
;
 Synthesis, structural characterization and photoluminescence property of
 four di(mono)acylhydrazidate-coordinated Cd2+ and Zn2+ compounds
;
_journal_issue 23
_journal_name_full CrystEngComm
_journal_page_first 8162
_journal_paper_doi 10.1039/c2ce26263k
_journal_volume 14
_journal_year 2012
_chemical_formula_sum 'C29 H22.5 Cd N8 O5.75'
_chemical_formula_weight 687.46
_chemical_name_systematic
;
?
;
_space_group_IT_number 2
_symmetry_cell_setting triclinic
_symmetry_space_group_name_Hall '-P 1'
_symmetry_space_group_name_H-M 'P -1'
_atom_sites_solution_hydrogens geom
_atom_sites_solution_primary direct
_atom_sites_solution_secondary difmap
_audit_creation_method SHELXL-97
_cell_angle_alpha 99.54(3)
_cell_angle_beta 98.62(3)
_cell_angle_gamma 90.56(3)
_cell_formula_units_Z 2
_cell_length_a 10.487(2)
_cell_length_b 11.160(2)
_cell_length_c 12.296(3)
_cell_measurement_reflns_used 6303
_cell_measurement_temperature 293(2)
_cell_measurement_theta_max 27.48
_cell_measurement_theta_min 3.14
_cell_volume 1402.2(5)
_computing_cell_refinement PROCESS-AUTO
_computing_data_collection PROCESS-AUTO
_computing_data_reduction PROCESS-AUTO
_computing_structure_refinement 'SHELXL-97 (Sheldrick, 1997)'
_computing_structure_solution 'SHELXS-97 (Sheldrick, 1990)'
_diffrn_ambient_temperature 293(2)
_diffrn_detector_area_resol_mean 10.0
_diffrn_measured_fraction_theta_full 0.979
_diffrn_measured_fraction_theta_max 0.979
_diffrn_measurement_device_type 'Rigaku RAXIS-RAPID'
_diffrn_measurement_method low
_diffrn_radiation_monochromator graphite
_diffrn_radiation_source 'fine-focus sealed tube'
_diffrn_radiation_type MoK\a
_diffrn_radiation_wavelength 0.71073
_diffrn_reflns_av_R_equivalents 0.0286
_diffrn_reflns_av_sigmaI/netI 0.0377
_diffrn_reflns_limit_h_max 13
_diffrn_reflns_limit_h_min -11
_diffrn_reflns_limit_k_max 14
_diffrn_reflns_limit_k_min -14
_diffrn_reflns_limit_l_max 15
_diffrn_reflns_limit_l_min -15
_diffrn_reflns_number 13624
_diffrn_reflns_theta_full 27.48
_diffrn_reflns_theta_max 27.48
_diffrn_reflns_theta_min 3.14
_diffrn_standards_decay_% 0
_diffrn_standards_interval_count 0
_diffrn_standards_number 0
_exptl_absorpt_coefficient_mu 0.837
_exptl_absorpt_correction_T_max 0.892
_exptl_absorpt_correction_T_min 0.774
_exptl_absorpt_correction_type empirical
_exptl_absorpt_process_details
;
Process-auto, Higashi, T.(1995).Program for Absorption Correction.
Rigaku Corporation, Tokyo,Japan.
;
_exptl_crystal_colour yellow
_exptl_crystal_density_diffrn 1.628
_exptl_crystal_density_method 'not measured'
_exptl_crystal_description block
_exptl_crystal_F_000 693
_exptl_crystal_size_max 0.306
_exptl_crystal_size_mid 0.263
_exptl_crystal_size_min 0.136
_refine_diff_density_max 1.595
_refine_diff_density_min -0.790
_refine_diff_density_rms 0.159
_refine_ls_extinction_method none
_refine_ls_goodness_of_fit_ref 1.089
_refine_ls_hydrogen_treatment constr
_refine_ls_matrix_type full
_refine_ls_number_parameters 415
_refine_ls_number_reflns 6303
_refine_ls_number_restraints 0
_refine_ls_restrained_S_all 1.089
_refine_ls_R_factor_all 0.0622
_refine_ls_R_factor_gt 0.0538
_refine_ls_shift/su_max 0.000
_refine_ls_shift/su_mean 0.000
_refine_ls_structure_factor_coef Fsqd
_refine_ls_weighting_details 'calc w=1/[\s^2^(Fo^2^)+(0.1199P)^2^+1.4187P] where P=(Fo^2^+2Fc^2^)/3'
_refine_ls_weighting_scheme calc
_refine_ls_wR_factor_gt 0.1711
_refine_ls_wR_factor_ref 0.1810
_reflns_number_gt 5366
_reflns_number_total 6303
_reflns_threshold_expression >2sigma(I)
_cod_data_source_file c2ce26263k.txt
_cod_data_source_block 1
_cod_original_sg_symbol_H-M P-1
_cod_original_formula_sum 'C29 H22.50 Cd N8 O5.75'
_cod_database_code 7214915

loop_
_symmetry_equiv_pos_as_xyz
'x, y, z'
'-x, -y, -z'

loop_
_atom_site_label
_atom_site_type_symbol
_atom_site_fract_x
_atom_site_fract_y
_atom_site_fract_z
_atom_site_U_iso_or_equiv
_atom_site_adp_type
_atom_site_occupancy
_atom_site_symmetry_multiplicity
_atom_site_calc_flag
_atom_site_refinement_flags
Cd1 Cd 0.35693(3) 0.04043(3) 0.10776(3) 0.03593(15) Uani 1 1 d .
O1 O 0.3554(4) 0.2311(4) 0.3058(3) 0.0470(8) Uani 1 1 d .
O2 O 0.7388(6) -0.0451(4) 0.4518(4) 0.0747(15) Uani 1 1 d .
O3 O 0.4802(3) 0.0971(3) 0.9116(3) 0.0372(7) Uani 1 1 d .
O4 O 0.5898(5) 0.4853(3) 1.2309(3) 0.0562(10) Uani 1 1 d .
N1 N 0.4670(4) 0.0604(4) 0.2894(4) 0.0449(10) Uani 1 1 d .
N2 N 0.5657(5) -0.0081(4) 0.3302(4) 0.0479(10) Uani 1 1 d .
H2A H 0.5730 -0.0787 0.2916 0.057 Uiso 1 1 calc R
N3 N 0.4439(4) 0.2105(3) 1.0699(3) 0.0343(8) Uani 1 1 d .
N4 N 0.4730(4) 0.3164(3) 1.1483(3) 0.0399(9) Uani 1 1 d .
H4A H 0.4275 0.3283 1.2016 0.048 Uiso 1 1 calc R
N5 N 0.9088(6) 0.3935(6) 0.7532(5) 0.0700(15) Uani 1 1 d .
H5A H 0.9546 0.4236 0.8160 0.084 Uiso 1 1 calc R
N6 N 0.9596(7) 0.3865(7) 0.6535(6) 0.088(2) Uani 1 1 d .
H6A H 0.9131 0.3563 0.5911 0.106 Uiso 1 1 calc R
H6B H 1.0374 0.4125 0.6546 0.106 Uiso 1 1 calc R
N7 N 0.2348(4) -0.0817(4) -0.0500(3) 0.0366(8) Uani 1 1 d .
N8 N 0.1641(4) -0.0172(4) 0.1563(3) 0.0377(8) Uani 1 1 d .
C1 C 0.5140(5) 0.3279(5) 0.5129(4) 0.0413(10) Uani 1 1 d .
H1A H 0.4455 0.3748 0.4900 0.050 Uiso 1 1 calc R
C2 C 0.6000(5) 0.3700(4) 0.6088(4) 0.0421(10) Uani 1 1 d .
H2B H 0.5871 0.4450 0.6509 0.051 Uiso 1 1 calc R
C3 C 0.7051(5) 0.3036(4) 0.6442(4) 0.0368(9) Uani 1 1 d .
C4 C 0.7225(5) 0.1909(4) 0.5833(4) 0.0404(10) Uani 1 1 d .
H4B H 0.7926 0.1458 0.6063 0.048 Uiso 1 1 calc R
C5 C 0.6357(5) 0.1440(4) 0.4876(4) 0.0394(10) Uani 1 1 d .
C6 C 0.5313(4) 0.2142(4) 0.4511(4) 0.0345(9) Uani 1 1 d .
C7 C 0.4470(5) 0.1672(5) 0.3468(4) 0.0393(10) Uani 1 1 d .
C8 C 0.6520(6) 0.0230(5) 0.4236(5) 0.0473(12) Uani 1 1 d .
C9 C 0.6431(4) 0.2825(4) 0.8653(4) 0.0332(9) Uani 1 1 d .
H9A H 0.6138 0.2204 0.8062 0.040 Uiso 1 1 calc R
C10 C 0.7400(5) 0.3638(4) 0.8546(4) 0.0363(9) Uani 1 1 d .
C11 C 0.7834(6) 0.4552(5) 0.9459(5) 0.0497(13) Uani 1 1 d .
H11A H 0.8515 0.5075 0.9420 0.060 Uiso 1 1 calc R
C12 C 0.7267(6) 0.4688(5) 1.0414(5) 0.0515(13) Uani 1 1 d .
H12A H 0.7550 0.5317 1.1001 0.062 Uiso 1 1 calc R
C13 C 0.6278(5) 0.3891(4) 1.0501(4) 0.0368(9) Uani 1 1 d .
C14 C 0.5893(4) 0.2927(4) 0.9629(4) 0.0317(8) Uani 1 1 d .
C15 C 0.4997(4) 0.1968(4) 0.9797(4) 0.0314(8) Uani 1 1 d .
C16 C 0.5639(5) 0.4012(4) 1.1494(4) 0.0389(10) Uani 1 1 d .
C17 C 0.7944(5) 0.3547(4) 0.7491(4) 0.0376(9) Uani 1 1 d .
C18 C 0.2699(5) -0.1134(5) -0.1495(4) 0.0411(10) Uani 1 1 d .
H18A H 0.3442 -0.0764 -0.1637 0.049 Uiso 1 1 calc R
C19 C 0.2022(6) -0.1986(5) -0.2337(5) 0.0480(12) Uani 1 1 d .
H19A H 0.2323 -0.2198 -0.3014 0.058 Uiso 1 1 calc R
C20 C 0.0898(6) -0.2512(5) -0.2155(5) 0.0515(13) Uani 1 1 d .
H20A H 0.0427 -0.3086 -0.2707 0.062 Uiso 1 1 calc R
C21 C 0.0474(5) -0.2162(4) -0.1118(5) 0.0439(11) Uani 1 1 d .
C22 C -0.0710(5) -0.2622(6) -0.0872(6) 0.0556(14) Uani 1 1 d .
H22A H -0.1233 -0.3166 -0.1415 0.067 Uiso 1 1 calc R
C23 C -0.1081(5) -0.2281(5) 0.0135(6) 0.0547(14) Uani 1 1 d .
H23A H -0.1857 -0.2591 0.0271 0.066 Uiso 1 1 calc R
C24 C -0.0302(5) -0.1448(5) 0.0997(5) 0.0451(11) Uani 1 1 d .
C25 C -0.0650(5) -0.1080(5) 0.2051(5) 0.0515(13) Uani 1 1 d .
H25A H -0.1409 -0.1390 0.2221 0.062 Uiso 1 1 calc R
C26 C 0.0119(6) -0.0271(5) 0.2826(5) 0.0518(13) Uani 1 1 d .
H26A H -0.0113 -0.0011 0.3526 0.062 Uiso 1 1 calc R
C27 C 0.1279(5) 0.0170(5) 0.2552(5) 0.0463(11) Uani 1 1 d .
H27A H 0.1808 0.0719 0.3085 0.056 Uiso 1 1 calc R
C28 C 0.1249(4) -0.1327(4) -0.0302(4) 0.0354(9) Uani 1 1 d .
C29 C 0.0861(4) -0.0970(4) 0.0779(4) 0.0370(10) Uani 1 1 d .
OW1 O 0.0550(11) 0.1899(10) 0.5060(8) 0.026(2) Uani 0.25 1 d P
OW2 O 0.1929(7) 0.5363(7) 0.5927(7) 0.0537(19) Uani 0.50 1 d P
OW3 O 0.1738(7) 0.3608(7) 0.4034(6) 0.0488(18) Uani 0.50 1 d P
OW4 O 0.3287(6) 0.2630(4) 0.7345(5) 0.0270(11) Uani 0.50 1 d P

loop_
_atom_site_aniso_label
_atom_site_aniso_U_11
_atom_site_aniso_U_22
_atom_site_aniso_U_33
_atom_site_aniso_U_23
_atom_site_aniso_U_13
_atom_site_aniso_U_12
Cd1 0.0334(2) 0.0366(2) 0.0363(2) -0.00100(13) 0.00896(13) -0.00712(14)
O1 0.0440(19) 0.062(2) 0.0348(18) 0.0068(16) 0.0081(14) 0.0041(17)
O2 0.096(4) 0.051(2) 0.068(3) -0.004(2) -0.005(3) 0.032(3)
O3 0.0408(16) 0.0311(15) 0.0356(17) -0.0071(12) 0.0074(13) -0.0084(13)
O4 0.085(3) 0.0387(18) 0.042(2) -0.0143(15) 0.0249(19) -0.0120(19)
N1 0.045(2) 0.052(2) 0.035(2) -0.0055(18) 0.0105(17) -0.0026(19)
N2 0.062(3) 0.038(2) 0.040(2) -0.0076(17) 0.014(2) -0.003(2)
N3 0.0365(18) 0.0335(18) 0.0321(19) -0.0011(14) 0.0107(14) -0.0041(15)
N4 0.054(2) 0.0332(19) 0.033(2) -0.0042(15) 0.0177(17) -0.0023(17)
N5 0.076(4) 0.081(4) 0.049(3) -0.005(3) 0.015(3) -0.014(3)
N6 0.074(4) 0.114(6) 0.075(4) -0.002(4) 0.030(3) -0.027(4)
N7 0.0313(18) 0.0361(19) 0.041(2) 0.0046(16) 0.0036(15) -0.0021(15)
N8 0.0346(19) 0.0378(19) 0.044(2) 0.0097(16) 0.0121(16) 0.0008(16)
C1 0.045(2) 0.044(2) 0.034(2) 0.0014(19) 0.0091(19) 0.009(2)
C2 0.050(3) 0.039(2) 0.036(2) -0.0034(19) 0.011(2) 0.004(2)
C3 0.043(2) 0.042(2) 0.027(2) 0.0060(17) 0.0101(17) -0.004(2)
C4 0.047(3) 0.041(2) 0.034(2) 0.0076(19) 0.0066(19) 0.007(2)
C5 0.053(3) 0.037(2) 0.029(2) 0.0021(17) 0.0120(19) 0.002(2)
C6 0.037(2) 0.041(2) 0.027(2) 0.0047(17) 0.0102(16) -0.0014(18)
C7 0.038(2) 0.053(3) 0.027(2) 0.0034(19) 0.0116(17) -0.007(2)
C8 0.063(3) 0.038(2) 0.040(3) 0.000(2) 0.011(2) 0.005(2)
C9 0.038(2) 0.032(2) 0.027(2) -0.0002(15) 0.0048(16) -0.0051(17)
C10 0.045(2) 0.034(2) 0.030(2) 0.0047(17) 0.0058(17) -0.0045(19)
C11 0.070(3) 0.038(2) 0.040(3) -0.001(2) 0.015(2) -0.022(2)
C12 0.078(4) 0.035(2) 0.038(3) -0.0087(19) 0.016(2) -0.022(2)
C13 0.047(2) 0.030(2) 0.032(2) -0.0011(17) 0.0097(18) -0.0031(19)
C14 0.037(2) 0.0296(19) 0.028(2) 0.0010(15) 0.0061(16) -0.0018(17)
C15 0.032(2) 0.0315(19) 0.029(2) 0.0008(15) 0.0052(15) 0.0007(17)
C16 0.053(3) 0.031(2) 0.032(2) -0.0020(17) 0.0131(19) 0.001(2)
C17 0.042(2) 0.038(2) 0.033(2) 0.0038(17) 0.0108(18) -0.0078(19)
C18 0.038(2) 0.045(2) 0.040(3) 0.006(2) 0.0044(18) -0.001(2)
C19 0.055(3) 0.047(3) 0.038(3) 0.002(2) 0.003(2) 0.000(2)
C20 0.055(3) 0.043(3) 0.049(3) 0.002(2) -0.006(2) -0.009(2)
C21 0.038(2) 0.035(2) 0.058(3) 0.014(2) -0.003(2) -0.008(2)
C22 0.044(3) 0.054(3) 0.068(4) 0.018(3) -0.004(3) -0.018(2)
C23 0.036(2) 0.052(3) 0.078(4) 0.026(3) 0.002(2) -0.012(2)
C24 0.036(2) 0.043(3) 0.061(3) 0.023(2) 0.008(2) 0.001(2)
C25 0.039(3) 0.055(3) 0.068(4) 0.024(3) 0.018(2) 0.003(2)
C26 0.051(3) 0.054(3) 0.060(4) 0.020(3) 0.026(3) 0.013(3)
C27 0.049(3) 0.043(3) 0.049(3) 0.009(2) 0.015(2) 0.002(2)
C28 0.029(2) 0.031(2) 0.046(3) 0.0118(18) 0.0001(17) -0.0033(17)
C29 0.029(2) 0.032(2) 0.053(3) 0.0162(19) 0.0053(18) 0.0009(17)
OW1 0.034(6) 0.029(5) 0.018(5) 0.004(4) 0.012(4) 0.019(5)
OW2 0.047(4) 0.053(4) 0.052(5) -0.013(3) 0.002(3) 0.003(3)
OW3 0.033(3) 0.058(4) 0.047(4) -0.017(3) 0.006(3) 0.009(3)
OW4 0.036(3) 0.011(2) 0.030(3) -0.0022(19) 0.003(2) -0.011(2)

loop_
_atom_type_symbol
_atom_type_description
_atom_type_scat_dispersion_real
_atom_type_scat_dispersion_imag
_atom_type_scat_source
C C 0.0033 0.0016 'International Tables Vol C Tables 4.2.6.8 and 6.1.1.4'
H H 0.0000 0.0000 'International Tables Vol C Tables 4.2.6.8 and 6.1.1.4'
Cd Cd -0.8075 1.2024 'International Tables Vol C Tables 4.2.6.8 and 6.1.1.4'
N N 0.0061 0.0033 'International Tables Vol C Tables 4.2.6.8 and 6.1.1.4'
O O 0.0106 0.0060 'International Tables Vol C Tables 4.2.6.8 and 6.1.1.4'

loop_
_geom_angle_atom_site_label_1
_geom_angle_atom_site_label_2
_geom_angle_atom_site_label_3
_geom_angle
_geom_angle_site_symmetry_1
_geom_angle_site_symmetry_3
N3 Cd1 N8 136.55(14) 1_554 .
N3 Cd1 O3 102.80(13) 1_554 2_656
N8 Cd1 O3 120.64(13) . 2_656
N3 Cd1 N1 95.47(16) 1_554 .
N8 Cd1 N1 93.67(15) . .
O3 Cd1 N1 77.63(14) 2_656 .
N3 Cd1 N7 113.69(14) 1_554 .
N8 Cd1 N7 71.55(15) . .
O3 Cd1 N7 87.15(12) 2_656 .
N1 Cd1 N7 149.56(15) . .
C15 O3 Cd1 121.1(3) . 2_656
C7 N1 N2 119.5(4) . .
C7 N1 Cd1 110.3(3) . .
N2 N1 Cd1 128.2(3) . .
C8 N2 N1 127.3(4) . .
C8 N2 H2A 116.4 . .
N1 N2 H2A 116.4 . .
C15 N3 N4 118.2(4) . .
C15 N3 Cd1 115.7(3) . 1_556
N4 N3 Cd1 123.6(3) . 1_556
C16 N4 N3 126.8(4) . .
C16 N4 H4A 116.6 . .
N3 N4 H4A 116.6 . .
C17 N5 N6 118.6(6) . .
C17 N5 H5A 120.7 . .
N6 N5 H5A 120.7 . .
N5 N6 H6A 120.0 . .
N5 N6 H6B 120.0 . .
H6A N6 H6B 120.0 . .
C18 N7 C28 118.3(4) . .
C18 N7 Cd1 126.5(3) . .
C28 N7 Cd1 114.8(3) . .
C27 N8 C29 118.7(4) . .
C27 N8 Cd1 124.9(4) . .
C29 N8 Cd1 116.4(3) . .
C2 C1 C6 119.2(5) . .
C2 C1 H1A 120.4 . .
C6 C1 H1A 120.4 . .
C1 C2 C3 121.9(4) . .
C1 C2 H2B 119.0 . .
C3 C2 H2B 119.0 . .
C4 C3 C2 119.1(4) . .
C4 C3 C17 121.8(4) . .
C2 C3 C17 119.1(4) . .
C3 C4 C5 120.6(4) . .
C3 C4 H4B 119.7 . .
C5 C4 H4B 119.7 . .
C4 C5 C6 119.6(4) . .
C4 C5 C8 121.0(5) . .
C6 C5 C8 119.5(5) . .
C1 C6 C5 119.6(4) . .
C1 C6 C7 121.7(4) . .
C5 C6 C7 118.7(4) . .
O1 C7 N1 118.5(4) . .
O1 C7 C6 121.2(5) . .
N1 C7 C6 120.2(5) . .
O2 C8 N2 122.1(5) . .
O2 C8 C5 123.2(5) . .
N2 C8 C5 114.7(5) . .
C14 C9 C10 121.1(4) . .
C14 C9 H9A 119.5 . .
C10 C9 H9A 119.5 . .
C9 C10 C11 118.1(4) . .
C9 C10 C17 120.8(4) . .
C11 C10 C17 121.1(4) . .
C12 C11 C10 121.1(5) . .
C12 C11 H11A 119.4 . .
C10 C11 H11A 119.4 . .
C11 C12 C13 120.2(5) . .
C11 C12 H12A 119.9 . .
C13 C12 H12A 119.9 . .
C12 C13 C14 119.3(4) . .
C12 C13 C16 122.0(4) . .
C14 C13 C16 118.7(4) . .
C9 C14 C13 120.0(4) . .
C9 C14 C15 120.7(4) . .
C13 C14 C15 119.1(4) . .
O3 C15 N3 118.5(4) . .
O3 C15 C14 121.3(4) . .
N3 C15 C14 120.1(4) . .
O4 C16 N4 120.5(5) . .
O4 C16 C13 123.6(5) . .
N4 C16 C13 115.9(4) . .
N5 C17 C10 118.6(5) . .
N5 C17 C3 125.1(5) . .
C10 C17 C3 116.2(4) . .
N7 C18 C19 123.6(5) . .
N7 C18 H18A 118.2 . .
C19 C18 H18A 118.2 . .
C20 C19 C18 119.0(5) . .
C20 C19 H19A 120.5 . .
C18 C19 H19A 120.5 . .
C19 C20 C21 118.7(5) . .
C19 C20 H20A 120.6 . .
C21 C20 H20A 120.6 . .
C28 C21 C20 118.1(5) . .
C28 C21 C22 119.3(5) . .
C20 C21 C22 122.6(5) . .
C23 C22 C21 121.2(5) . .
C23 C22 H22A 119.4 . .
C21 C22 H22A 119.4 . .
C22 C23 C24 121.2(5) . .
C22 C23 H23A 119.4 . .
C24 C23 H23A 119.4 . .
C25 C24 C29 118.1(5) . .
C25 C24 C23 122.8(5) . .
C29 C24 C23 119.1(5) . .
C26 C25 C24 120.0(5) . .
C26 C25 H25A 120.0 . .
C24 C25 H25A 120.0 . .
C25 C26 C27 118.9(5) . .
C25 C26 H26A 120.6 . .
C27 C26 H26A 120.6 . .
N8 C27 C26 122.5(5) . .
N8 C27 H27A 118.8 . .
C26 C27 H27A 118.8 . .
N7 C28 C21 122.1(5) . .
N7 C28 C29 118.2(4) . .
C21 C28 C29 119.7(4) . .
N8 C29 C24 121.8(5) . .
N8 C29 C28 118.6(4) . .
C24 C29 C28 119.6(5) . .

loop_
_geom_bond_atom_site_label_1
_geom_bond_atom_site_label_2
_geom_bond_distance
_geom_bond_site_symmetry_2
Cd1 N3 2.244(4) 1_554
Cd1 N8 2.307(4) .
Cd1 O3 2.319(3) 2_656
Cd1 N1 2.330(4) .
Cd1 N7 2.367(4) .
O1 C7 1.293(6) .
O2 C8 1.238(7) .
O3 C15 1.271(5) .
O3 Cd1 2.319(3) 2_656
O4 C16 1.250(6) .
N1 C7 1.317(7) .
N1 N2 1.375(7) .
N2 C8 1.345(7) .
N2 H2A 0.8600 .
N3 C15 1.318(6) .
N3 N4 1.395(5) .
N3 Cd1 2.244(4) 1_556
N4 C16 1.334(7) .
N4 H4A 0.8600 .
N5 C17 1.263(8) .
N5 N6 1.399(8) .
N5 H5A 0.8600 .
N6 H6A 0.8600 .
N6 H6B 0.8600 .
N7 C18 1.324(7) .
N7 C28 1.352(6) .
N8 C27 1.325(7) .
N8 C29 1.362(6) .
C1 C2 1.384(7) .
C1 C6 1.395(7) .
C1 H1A 0.9300 .
C2 C3 1.390(7) .
C2 H2B 0.9300 .
C3 C4 1.382(7) .
C3 C17 1.500(7) .
C4 C5 1.398(7) .
C4 H4B 0.9300 .
C5 C6 1.415(7) .
C5 C8 1.471(7) .
C6 C7 1.460(6) .
C9 C14 1.389(6) .
C9 C10 1.391(6) .
C9 H9A 0.9300 .
C10 C11 1.402(7) .
C10 C17 1.483(6) .
C11 C12 1.381(8) .
C11 H11A 0.9300 .
C12 C13 1.388(7) .
C12 H12A 0.9300 .
C13 C14 1.397(6) .
C13 C16 1.467(6) .
C14 C15 1.477(6) .
C18 C19 1.386(7) .
C18 H18A 0.9300 .
C19 C20 1.376(8) .
C19 H19A 0.9300 .
C20 C21 1.409(9) .
C20 H20A 0.9300 .
C21 C28 1.402(7) .
C21 C22 1.431(8) .
C22 C23 1.349(10) .
C22 H22A 0.9300 .
C23 C24 1.434(8) .
C23 H23A 0.9300 .
C24 C25 1.395(9) .
C24 C29 1.406(7) .
C25 C26 1.358(9) .
C25 H25A 0.9300 .
C26 C27 1.416(8) .
C26 H26A 0.9300 .
C27 H27A 0.9300 .
C28 C29 1.443(7) .
